data_2215105
loop_
_publ_author_name
'Hansen, Lars Kr.'
'Stockmann, Vegar'
'Fiksdahl, Anne'

_publ_section_title
;
 7-Azathieno[2,3-<i>c</i>]cinnoline
;
_journal_coeditor_code GK2090
_journal_issue 9
_journal_name_full 'Acta Crystallographica Section E'
_journal_page_first o3896
_journal_page_last o3896
_journal_paper_doi 10.1107/S1600536807041335
_journal_volume 63
_journal_year 2007
_chemical_formula_iupac 'C9 H5 N3 S'
_chemical_formula_moiety 'C9 H5 N3 S'
_chemical_formula_sum 'C9 H5 N3 S'
_chemical_formula_weight 187.22
_chemical_name_common
;
7-Azathieno[2,3-<i>c</i>]cinnoline
;
_chemical_name_systematic
;
pyrido[4,3-<i>e</i>]thieno[2,3-<i>c</i>]pyridazine
;
_space_group_IT_number 2
_symmetry_cell_setting triclinic
_symmetry_space_group_name_Hall '-P 1'
_symmetry_space_group_name_H-M 'P -1'
_atom_sites_solution_hydrogens geom
_atom_sites_solution_primary direct
_atom_sites_solution_secondary difmap
_audit_creation_method SHELXL97
_cell_angle_alpha 104.172(3)
_cell_angle_beta 101.376(4)
_cell_angle_gamma 107.042(5)
_cell_formula_units_Z 2
_cell_length_a 6.8340(18)
_cell_length_b 7.656(2)
_cell_length_c 8.847(2)
_cell_measurement_reflns_used 25
_cell_measurement_temperature 293(2)
_cell_measurement_theta_max 18
_cell_measurement_theta_min 12
_cell_volume 410.63(18)
_computing_cell_refinement 'CELDIM in CAD-4-PC Software (Enraf--Nonius, 1992)'
_computing_data_collection 'CAD-4-PC Software (Enraf--Nonius, 1992)'
_computing_data_reduction 'XCAD (McArdle & Higgins, 1995)'
_computing_molecular_graphics
;
ORTEX (McArdle, 1995) and ORTEPIII (Burnett & Johnson, 1996)
;
_computing_publication_material 'OSCAIL (McArdle, 1993)'
_computing_structure_refinement 'SHELXL97 (Sheldrick, 1997)'
_computing_structure_solution 'SHELXS97 (Sheldrick, 1997)'
_diffrn_ambient_temperature 298(2)
_diffrn_measured_fraction_theta_full 1.000
_diffrn_measured_fraction_theta_max 1.000
_diffrn_measurement_device_type 'Enraf--Nonius CAD-4'
_diffrn_measurement_method \w/2\q
_diffrn_radiation_monochromator graphite
_diffrn_radiation_source 'fine-focus sealed tube'
_diffrn_radiation_type MoK\a
_diffrn_radiation_wavelength 0.71069
_diffrn_reflns_av_R_equivalents 0.0082
_diffrn_reflns_av_sigmaI/netI 0.0177
_diffrn_reflns_limit_h_max 9
_diffrn_reflns_limit_h_min 0
_diffrn_reflns_limit_k_max 10
_diffrn_reflns_limit_k_min -10
_diffrn_reflns_limit_l_max 12
_diffrn_reflns_limit_l_min -12
_diffrn_reflns_number 2646
_diffrn_reflns_theta_full 29.92
_diffrn_reflns_theta_max 29.92
_diffrn_reflns_theta_min 2.48
_diffrn_standards_decay_% 1
_diffrn_standards_interval_time 120
_diffrn_standards_number 3
_exptl_absorpt_coefficient_mu 0.340
_exptl_absorpt_correction_T_max 0.935
_exptl_absorpt_correction_T_min 0.882
_exptl_absorpt_correction_type psi-scan
_exptl_absorpt_process_details '[ABSCALC in OSCAIL (McArdle & Daly, 1999; North <i>et al.</i>,  1968)]'
_exptl_crystal_colour colourless
_exptl_crystal_density_diffrn 1.514
_exptl_crystal_density_method 'not measured'
_exptl_crystal_description prism
_exptl_crystal_F_000 192
_exptl_crystal_size_max 0.40
_exptl_crystal_size_mid 0.30
_exptl_crystal_size_min 0.20
_refine_diff_density_max 0.371
_refine_diff_density_min -0.283
_refine_ls_extinction_method none
_refine_ls_goodness_of_fit_ref 1.088
_refine_ls_hydrogen_treatment refall
_refine_ls_matrix_type full
_refine_ls_number_parameters 138
_refine_ls_number_reflns 2387
_refine_ls_number_restraints 0
_refine_ls_restrained_S_all 1.088
_refine_ls_R_factor_all 0.0547
_refine_ls_R_factor_gt 0.0411
_refine_ls_shift/su_max 0.016
_refine_ls_shift/su_mean 0.002
_refine_ls_structure_factor_coef Fsqd
_refine_ls_weighting_details 'calc w = 1/[\s^2^(Fo^2^)+(0.0802P)^2^+0.041P] where P=(Fo^2^+2Fc^2^)/3'
_refine_ls_weighting_scheme calc
_refine_ls_wR_factor_gt 0.1244
_refine_ls_wR_factor_ref 0.1315
_reflns_number_gt 1805
_reflns_number_total 2387
_reflns_threshold_expression I>2\s(I)
_cod_data_source_file gk2090.cif
_cod_data_source_block I
_cod_database_code 2215105
_cod_database_fobs_code 2215105

loop_
_symmetry_equiv_pos_as_xyz
'x, y, z'
'-x, -y, -z'

loop_
_atom_site_type_symbol
_atom_site_label
_atom_site_fract_x
_atom_site_fract_y
_atom_site_fract_z
_atom_site_U_iso_or_equiv
_atom_site_adp_type
_atom_site_calc_flag
_atom_site_occupancy
S S1 0.31663(8) 0.41015(6) 0.11053(5) 0.05756(17) Uani d 1
N N2 0.78580(19) 0.7761(2) 0.48565(19) 0.0527(3) Uani d 1
N N1 0.6832(2) 0.6459(2) 0.34347(19) 0.0516(3) Uani d 1
N N3 0.7020(3) 1.0644(2) 0.83784(19) 0.0640(4) Uani d 1
H H2 0.009(3) 0.557(3) 0.340(3) 0.064(6) Uiso d 1
H H5 0.937(4) 1.042(3) 0.766(3) 0.071(6) Uiso d 1
H H6 0.419(4) 1.059(4) 0.871(3) 0.083(7) Uiso d 1
H H7 0.203(4) 0.833(4) 0.648(3) 0.084(7) Uiso d 1
H H1 -0.045(3) 0.332(3) 0.077(2) 0.057(5) Uiso d 1
C C1 0.0860(3) 0.4135(2) 0.1556(2) 0.0521(4) Uani d 1
C C2 0.1168(2) 0.5381(2) 0.30372(18) 0.0440(3) Uani d 1
C C3 0.4669(2) 0.5808(2) 0.29745(17) 0.0400(3) Uani d 1
C C4 0.6725(2) 0.8437(2) 0.58315(18) 0.0421(3) Uani d 1
C C5 0.7900(3) 0.9894(3) 0.7357(2) 0.0584(4) Uani d 1
C C6 0.4846(3) 1.0005(3) 0.7961(2) 0.0576(4) Uani d 1
C C7 0.3532(3) 0.8628(2) 0.65419(18) 0.0449(3) Uani d 1
C C8 0.44728(19) 0.77948(18) 0.54209(15) 0.0349(3) Uani d 1
C C9 0.33770(19) 0.63693(18) 0.38810(15) 0.0342(3) Uani d 1

loop_
_atom_site_aniso_label
_atom_site_aniso_U_11
_atom_site_aniso_U_22
_atom_site_aniso_U_33
_atom_site_aniso_U_12
_atom_site_aniso_U_13
_atom_site_aniso_U_23
S1 0.0703(3) 0.0558(3) 0.0418(2) 0.0245(2) 0.01587(18) 0.00583(17)
N2 0.0308(6) 0.0565(8) 0.0718(9) 0.0165(5) 0.0131(6) 0.0227(7)
N1 0.0395(6) 0.0590(8) 0.0648(8) 0.0245(6) 0.0224(6) 0.0205(7)
N3 0.0738(10) 0.0452(7) 0.0484(8) 0.0114(7) -0.0071(7) 0.0048(6)
C1 0.0461(8) 0.0480(8) 0.0460(8) 0.0091(6) -0.0026(6) 0.0096(6)
C2 0.0311(6) 0.0470(7) 0.0487(8) 0.0118(5) 0.0057(5) 0.0139(6)
C3 0.0390(6) 0.0418(7) 0.0426(7) 0.0178(5) 0.0136(5) 0.0139(5)
C4 0.0314(6) 0.0393(7) 0.0492(7) 0.0090(5) 0.0024(5) 0.0151(6)
C5 0.0450(8) 0.0463(8) 0.0611(10) 0.0050(7) -0.0090(7) 0.0116(7)
C6 0.0773(12) 0.0485(8) 0.0421(8) 0.0242(8) 0.0131(8) 0.0076(6)
C7 0.0481(8) 0.0444(7) 0.0426(7) 0.0177(6) 0.0157(6) 0.0115(6)
C8 0.0315(6) 0.0347(6) 0.0373(6) 0.0115(5) 0.0077(5) 0.0119(5)
C9 0.0291(5) 0.0368(6) 0.0367(6) 0.0126(5) 0.0083(4) 0.0121(5)

loop_
_atom_type_symbol
_atom_type_description
_atom_type_scat_dispersion_real
_atom_type_scat_dispersion_imag
_atom_type_scat_source
C C 0.0033 0.0016 'International Tables Vol C Tables 4.2.6.8 and 6.1.1.4'
H H 0.0000 0.0000 'International Tables Vol C Tables 4.2.6.8 and 6.1.1.4'
N N 0.0061 0.0033 'International Tables Vol C Tables 4.2.6.8 and 6.1.1.4'
S S 0.1246 0.1234 'International Tables Vol C Tables 4.2.6.8 and 6.1.1.4'

loop_
_geom_angle_atom_site_label_1
_geom_angle_atom_site_label_2
_geom_angle_atom_site_label_3
_geom_angle
C1 S1 C3 90.68(7)
N1 N2 C4 119.47(12)
N2 N1 C3 118.30(13)
C5 N3 C6 117.91(15)
C2 C1 S1 114.11(12)
C2 C1 H1 127.8(12)
S1 C1 H1 118.1(12)
C1 C2 C9 111.69(14)
C1 C2 H2 122.8(14)
C9 C2 H2 125.4(14)
N1 C3 C9 126.65(14)
N1 C3 S1 121.77(11)
C9 C3 S1 111.58(11)
N2 C4 C8 124.60(13)
N2 C4 C5 117.89(14)
C8 C4 C5 117.51(15)
N3 C5 C4 123.69(16)
N3 C5 H5 115.1(15)
C4 C5 H5 121.2(15)
C7 C6 N3 124.48(17)
C7 C6 H6 117.7(15)
N3 C6 H6 117.8(15)
C6 C7 C8 118.13(16)
C6 C7 H7 112.6(15)
C8 C7 H7 129.3(15)
C7 C8 C4 118.27(13)
C7 C8 C9 126.32(12)
C4 C8 C9 115.40(12)
C3 C9 C8 115.56(12)
C3 C9 C2 111.93(13)
C8 C9 C2 132.50(12)

loop_
_geom_bond_atom_site_label_1
_geom_bond_atom_site_label_2
_geom_bond_distance
S1 C1 1.7058(19)
S1 C3 1.7267(17)
N2 N1 1.302(2)
N2 C4 1.375(2)
N1 C3 1.3534(19)
N3 C5 1.293(3)
N3 C6 1.361(3)
C1 C2 1.354(2)
C1 H1 0.95(2)
C2 C9 1.4205(18)
C2 H2 0.89(2)
C3 C9 1.3929(18)
C4 C8 1.4114(18)
C4 C5 1.421(2)
C5 H5 0.92(2)
C6 C7 1.359(2)
C6 H6 0.97(2)
C7 C8 1.4089(19)
C7 H7 0.97(3)
C8 C9 1.4136(18)

loop_
_geom_hbond_atom_site_label_D
_geom_hbond_atom_site_label_H
_geom_hbond_atom_site_label_A
_geom_hbond_site_symmetry_A
_geom_hbond_distance_DH
_geom_hbond_distance_HA
_geom_hbond_distance_DA
_geom_hbond_angle_DHA
_geom_hbond_publ_flag
C1 H1 N3 1_444 0.943(19) 2.441(18) 3.352(3) 159.1(18) yes
C2 H2 N1 1_455 0.89(2) 2.52(2) 3.360(2) 158(2) yes

loop_
_geom_torsion_atom_site_label_1
_geom_torsion_atom_site_label_2
_geom_torsion_atom_site_label_3
_geom_torsion_atom_site_label_4
_geom_torsion
C4 N2 N1 C3 -0.5(2)
C3 S1 C1 C2 0.64(13)
S1 C1 C2 C9 -0.48(18)
N2 N1 C3 C9 -0.8(2)
N2 N1 C3 S1 179.35(11)
C1 S1 C3 N1 179.21(14)
C1 S1 C3 C9 -0.63(11)
N1 N2 C4 C8 1.2(2)
N1 N2 C4 C5 -178.37(15)
C6 N3 C5 C4 -0.4(3)
N2 C4 C5 N3 -179.99(16)
C8 C4 C5 N3 0.4(3)
C5 N3 C6 C7 0.1(3)
N3 C6 C7 C8 0.1(3)
C6 C7 C8 C4 -0.1(2)
C6 C7 C8 C9 -179.09(14)
N2 C4 C8 C7 -179.74(13)
C5 C4 C8 C7 -0.2(2)
N2 C4 C8 C9 -0.6(2)
C5 C4 C8 C9 178.96(13)
N1 C3 C9 C8 1.4(2)
S1 C3 C9 C8 -178.80(9)
N1 C3 C9 C2 -179.35(14)
S1 C3 C9 C2 0.49(15)
C7 C8 C9 C3 178.46(13)
C4 C8 C9 C3 -0.58(18)
C7 C8 C9 C2 -0.6(2)
C4 C8 C9 C2 -179.69(14)
C1 C2 C9 C3 -0.02(18)
C1 C2 C9 C8 179.12(14)

loop_
_cod_related_entry_id
_cod_related_entry_database
_cod_related_entry_code
1 ChemSpider 21123618
